data_7234202
loop_
_publ_author_name
'Kang, Juan'
'Wang, Yongli'
'Chen, Yifu'
'Huang, Xin'
'Yin, Qiuxiang'
'Wang, Na'
'Hao, Hongxun'

_publ_section_title
;
 Coordination-induced conformation diversity for pharmaceutical polymorph
 control
;
_journal_issue 43
_journal_name_full CrystEngComm
_journal_page_first 6585
_journal_paper_doi 10.1039/C9CE01310E
_journal_volume 21
_journal_year 2019
_chemical_absolute_configuration ad
_chemical_formula_moiety 'C40 H44 Cu4 N12 O12 S8, 2(C H4 O)'
_chemical_formula_sum 'C42 H52 Cu4 N12 O14 S8'
_chemical_formula_weight 1459.59
_space_group_crystal_system orthorhombic
_space_group_IT_number 33
_space_group_name_Hall 'P 2c -2n'
_space_group_name_H-M_alt 'P n a 21'
_symmetry_space_group_name_Hall 'P 2c -2n'
_symmetry_space_group_name_H-M 'P n a 21'
_atom_sites_solution_hydrogens mixed
_atom_sites_solution_primary dual
_audit_creation_date 2019-01-10
_audit_creation_method
;
Olex2 1.2
(compiled 2018.05.29 svn.r3508 for OlexSys, GUI svn.r5506)
;
_audit_update_record
;
2019-04-29 deposited with the CCDC.    2019-09-27 downloaded from the CCDC.
;
_cell_angle_alpha 90
_cell_angle_beta 90
_cell_angle_gamma 90
_cell_formula_units_Z 4
_cell_length_a 32.4476(3)
_cell_length_b 10.10680(10)
_cell_length_c 17.29590(10)
_cell_measurement_reflns_used 36041
_cell_measurement_temperature 300.99(10)
_cell_measurement_theta_max 74.5420
_cell_measurement_theta_min 2.7310
_cell_volume 5672.04(8)
_computing_cell_refinement 'CrysAlisPro 1.171.39.45g (Rigaku OD, 2018)'
_computing_data_collection 'CrysAlisPro 1.171.39.45g (Rigaku OD, 2018)'
_computing_data_reduction 'CrysAlisPro 1.171.39.45g (Rigaku OD, 2018)'
_computing_molecular_graphics 'Olex2 (Dolomanov et al., 2009)'
_computing_publication_material 'Olex2 (Dolomanov et al., 2009)'
_computing_structure_refinement 'ShelXL (Sheldrick, 2015)'
_computing_structure_solution 'ShelXT (Sheldrick, 2015)'
_diffrn_ambient_environment air
_diffrn_ambient_temperature 300.99(10)
_diffrn_detector 'CCD plate'
_diffrn_detector_type HyPix
_diffrn_measured_fraction_theta_full 1.000
_diffrn_measured_fraction_theta_max 0.969
_diffrn_measurement_details
;
List of Runs (angles in degrees, time in seconds):

  # Type    Start    End  Width  t~exp~   \w     \q     \k     \f   Frames
#--------------------------------------------------------------------------
  1  \w     22.00 118.00   0.50    0.15    --   46.12  79.00  32.00  192
  2  \w   -173.00 -84.00   0.50    0.58    -- -100.00 -55.00  33.00  178
  3  \w   -125.00 -27.00   0.50    0.58    -- -100.00  79.00  32.00  196
  4  \w     29.00 132.00   0.50    0.58    --  101.75 -91.00 167.00  206
  5  \w     32.00 120.00   0.50    0.15    --   46.12  38.00 150.00  176
  6  \w     20.00  95.00   0.50    0.15    --   46.12-125.00-120.00  150
  7  \w   -172.00 -85.00   0.50    0.58    -- -100.00 -45.00 -60.00  174
  8  \w   -115.00 -25.00   0.50    0.58    -- -100.00  30.00-180.00  180
  9  \w   -176.00 -82.00   0.50    0.58    -- -100.00 -15.00 -60.00  188
 10  \w     84.00 178.00   0.50    0.58    --  101.75  15.00 150.00  188
 11  \w     87.00 174.00   0.50    0.58    --  101.75  45.00   0.00  174
 12  \w     30.00 118.00   0.50    0.15    --   46.12  57.00-120.00  176
 13  \w     30.00 118.00   0.50    0.15    --   46.12  57.00-180.00  176
 14  \w     23.00 118.00   0.50    0.15    --   46.12  77.00 -60.00  190
 15  \w     86.00 117.00   0.50    0.58    --  101.75  30.00-150.00   62
;
_diffrn_measurement_device 'four-circle diffractometer'
_diffrn_measurement_device_type 'ROD, Synergy Custom system, HyPix'
_diffrn_measurement_method '\w scans'
_diffrn_orient_matrix_type 'CrysAlisPro convention (1999,Acta A55,543-557)'
_diffrn_orient_matrix_UB_11 -0.0073223000
_diffrn_orient_matrix_UB_12 0.1133645000
_diffrn_orient_matrix_UB_13 -0.0579098000
_diffrn_orient_matrix_UB_21 0.0301725000
_diffrn_orient_matrix_UB_22 -0.0653915000
_diffrn_orient_matrix_UB_23 -0.0571667000
_diffrn_orient_matrix_UB_31 -0.0359087000
_diffrn_orient_matrix_UB_32 -0.0781746000
_diffrn_orient_matrix_UB_33 -0.0362390000
_diffrn_radiation_monochromator mirror
_diffrn_radiation_probe x-ray
_diffrn_radiation_type CuK\a
_diffrn_radiation_wavelength 1.54184
_diffrn_reflns_av_R_equivalents 0.0438
_diffrn_reflns_av_unetI/netI 0.0330
_diffrn_reflns_Laue_measured_fraction_full 1.000
_diffrn_reflns_Laue_measured_fraction_max 0.969
_diffrn_reflns_limit_h_max 35
_diffrn_reflns_limit_h_min -40
_diffrn_reflns_limit_k_max 12
_diffrn_reflns_limit_k_min -12
_diffrn_reflns_limit_l_max 21
_diffrn_reflns_limit_l_min -21
_diffrn_reflns_number 49960
_diffrn_reflns_point_group_measured_fraction_full 0.961
_diffrn_reflns_point_group_measured_fraction_max 0.916
_diffrn_reflns_theta_full 67.684
_diffrn_reflns_theta_max 74.660
_diffrn_reflns_theta_min 2.724
_diffrn_source 'Rotating-anode X-ray tube'
_diffrn_source_type 'Rigaku (Cu) X-ray Source'
_exptl_absorpt_coefficient_mu 5.062
_exptl_absorpt_correction_T_max 1.00000
_exptl_absorpt_correction_T_min 0.43091
_exptl_absorpt_correction_type multi-scan
_exptl_absorpt_process_details
;
CrysAlisPro 1.171.39.45g (Rigaku Oxford Diffraction, 2018)
Empirical absorption correction using spherical harmonics,
 implemented in SCALE3 ABSPACK scaling algorithm.
;
_exptl_crystal_colour green
_exptl_crystal_colour_primary green
_exptl_crystal_density_diffrn 1.709
_exptl_crystal_description block
_exptl_crystal_F_000 2976
_exptl_crystal_size_max 0.2
_exptl_crystal_size_mid 0.2
_exptl_crystal_size_min 0.15
_refine_diff_density_max 0.465
_refine_diff_density_min -0.262
_refine_diff_density_rms 0.050
_refine_ls_abs_structure_details
;
 Flack x determined using 4245 quotients [(I+)-(I-)]/[(I+)+(I-)]
 (Parsons, Flack and Wagner, Acta Cryst. B69 (2013) 249-259).
;
_refine_ls_abs_structure_Flack -0.014(8)
_refine_ls_extinction_method none
_refine_ls_goodness_of_fit_ref 1.039
_refine_ls_hydrogen_treatment constr
_refine_ls_matrix_type full
_refine_ls_number_parameters 733
_refine_ls_number_reflns 10667
_refine_ls_number_restraints 1
_refine_ls_restrained_S_all 1.039
_refine_ls_R_factor_all 0.0380
_refine_ls_R_factor_gt 0.0289
_refine_ls_shift/su_max 0.001
_refine_ls_shift/su_mean 0.000
_refine_ls_structure_factor_coef Fsqd
_refine_ls_weighting_details 'w=1/[\s^2^(Fo^2^)+(0.0470P)^2^+1.3875P] where P=(Fo^2^+2Fc^2^)/3'
_refine_ls_weighting_scheme calc
_refine_ls_wR_factor_gt 0.0738
_refine_ls_wR_factor_ref 0.0778
_reflns_Friedel_coverage 0.827
_reflns_Friedel_fraction_full 0.920
_reflns_Friedel_fraction_max 0.860
_reflns_number_gt 9979
_reflns_number_total 10667
_reflns_threshold_expression 'I > 2\s(I)'
_cod_data_source_file c9ce01310e2.cif
_cod_data_source_block kj-19
_cod_depositor_comments 'Adding full bibliography for 7234202--7234204.cif.'
_cod_database_code 7234202
_shelx_shelxl_version_number 2018/3
_shelx_space_group_comment
;
The symmetry employed for this shelxl refinement is uniquely defined
by the following loop, which should always be used as a source of
symmetry information in preference to the above space-group names.
They are only intended as comments.
;
_shelx_estimated_absorpt_t_max 0.517
_shelx_estimated_absorpt_t_min 0.431
_reflns_odcompleteness_completeness 99.95
_reflns_odcompleteness_iscentric 1
_reflns_odcompleteness_theta 66.97
_olex2_refinement_description
;
1. Fixed Uiso
 At 1.2 times of:
  All C(H) groups, All N(H,H) groups
 At 1.5 times of:
  All C(H,H,H) groups, All O(H) groups
2.a Rotating group:
 N2(H2A,H2B), N4(H4A,H4B), N1(H1A,H1B), N3(H3A,H3B)
2.b Aromatic/amide H refined with riding coordinates:
 C25(H25), C18(H18), C17(H17), C35(H35), C23(H23), C14(H14), C5(H5), C24(H24),
 C34(H34), C28(H28), C19(H19), C31(H31), C8(H8), C29(H29), C12(H12), C9(H9),
 C2(H2), C32(H32), C26(H26), C6(H6), C20(H20), C13(H13), C3(H3), C11(H11)
2.c Idealised Me refined as rotating group:
 C42(H42A,H42B,H42C), C38(H38A,H38B,H38C), C37(H37A,H37B,H37C), C41(H41A,H41B,
 H41C), C39(H39A,H39B,H39C), C40(H40A,H40B,H40C)
2.d Idealised tetrahedral OH refined as rotating group:
 O14(H14A), O13(H13A)
;
_olex2_submission_special_instructions 'No special instructions were received'
_oxdiff_exptl_absorpt_empirical_details
;
Empirical correction (ABSPACK) includes:
- Absorption correction using spherical harmonics
- Frame scaling
;
_oxdiff_exptl_absorpt_empirical_full_max 2.232
_oxdiff_exptl_absorpt_empirical_full_min 0.631

loop_
_space_group_symop_operation_xyz
'x, y, z'
'-x, -y, z+1/2'
'x+1/2, -y+1/2, z'
'-x+1/2, y+1/2, z+1/2'

loop_
_atom_site_label
_atom_site_type_symbol
_atom_site_fract_x
_atom_site_fract_y
_atom_site_fract_z
_atom_site_U_iso_or_equiv
_atom_site_adp_type
_atom_site_occupancy
_atom_site_site_symmetry_order
_atom_site_calc_flag
_atom_site_refinement_flags_posn
Cu3 Cu -0.61038(2) -0.50158(6) -0.61567(4) 0.03531(13) Uani 1 1 d .
Cu2 Cu -0.52784(2) -0.61080(6) -0.57131(3) 0.03606(13) Uani 1 1 d .
Cu4 Cu -0.64741(2) -0.60522(6) -0.47408(3) 0.03633(13) Uani 1 1 d .
Cu1 Cu -0.56209(2) -0.67453(6) -0.42061(3) 0.03661(13) Uani 1 1 d .
S6 S -0.66600(3) -0.55651(11) -0.74737(6) 0.0401(2) Uani 1 1 d .
S8 S -0.71589(4) -0.41905(11) -0.42912(6) 0.0453(2) Uani 1 1 d .
S5 S -0.72332(4) -0.77956(12) -0.66562(7) 0.0511(3) Uani 1 1 d .
S2 S -0.44297(4) -0.49870(12) -0.55280(7) 0.0484(3) Uani 1 1 d .
S3 S -0.52140(4) -0.92727(12) -0.36770(8) 0.0558(3) Uani 1 1 d .
S7 S -0.68861(5) -0.16809(11) -0.52928(9) 0.0599(3) Uani 1 1 d .
S4 S -0.44773(4) -0.44319(14) -0.36949(8) 0.0593(3) Uani 1 1 d .
S1 S -0.49045(5) -1.03011(13) -0.53309(10) 0.0701(4) Uani 1 1 d .
O9 O -0.57717(10) -0.6568(3) -0.62687(18) 0.0429(7) Uani 1 1 d .
O10 O -0.55648(10) -0.4472(3) -0.5821(2) 0.0481(8) Uani 1 1 d .
O7 O -0.71793(13) -0.5496(4) -0.3953(2) 0.0607(9) Uani 1 1 d .
O11 O -0.61220(10) -0.7561(3) -0.45421(19) 0.0443(7) Uani 1 1 d .
O6 O -0.66752(11) -0.6769(3) -0.79168(19) 0.0528(8) Uani 1 1 d .
O12 O -0.60275(10) -0.5352(3) -0.4149(2) 0.0487(7) Uani 1 1 d .
N5 N -0.50743(12) -0.7930(4) -0.5715(2) 0.0441(8) Uani 1 1 d .
O4 O -0.43246(12) -0.3621(4) -0.5390(3) 0.0662(10) Uani 1 1 d .
N8 N -0.51615(12) -0.5660(4) -0.3828(2) 0.0419(8) Uani 1 1 d .
N10 N -0.68494(11) -0.7002(3) -0.5450(2) 0.0384(7) Uani 1 1 d .
O5 O -0.63192(10) -0.4675(4) -0.75979(19) 0.0517(8) Uani 1 1 d .
O3 O -0.45396(13) -0.5372(5) -0.6300(2) 0.0647(10) Uani 1 1 d .
O8 O -0.71132(13) -0.3100(4) -0.3764(2) 0.0618(10) Uani 1 1 d .
N11 N -0.67775(11) -0.4308(3) -0.4887(2) 0.0399(8) Uani 1 1 d .
N6 N -0.52508(12) -0.8333(4) -0.4427(2) 0.0436(8) Uani 1 1 d .
N7 N -0.48301(11) -0.5421(4) -0.5026(2) 0.0399(8) Uani 1 1 d .
N12 N -0.63824(12) -0.3352(4) -0.5870(2) 0.0421(8) Uani 1 1 d .
N9 N -0.66293(11) -0.5874(3) -0.6554(2) 0.0368(7) Uani 1 1 d .
O2 O -0.54083(14) -0.8492(4) -0.3082(2) 0.0709(11) Uani 1 1 d .
C15 C -0.50957(14) -0.8737(4) -0.5119(3) 0.0432(9) Uani 1 1 d .
C36 C -0.71213(15) -0.4713(5) -0.7647(3) 0.0432(9) Uani 1 1 d .
C25 C -0.79275(16) -0.3201(5) -0.4503(3) 0.0512(11) Uani 1 1 d .
H25 H -0.789283 -0.280839 -0.402099 0.061 Uiso 1 1 calc R
O1 O -0.53794(14) -1.0571(4) -0.3816(3) 0.0785(13) Uani 1 1 d .
C21 C -0.68683(13) -0.6788(4) -0.6205(2) 0.0362(8) Uani 1 1 d .
C18 C -0.51068(17) -0.5363(5) -0.3049(3) 0.0519(11) Uani 1 1 d .
H18 H -0.530009 -0.559073 -0.267525 0.062 Uiso 1 1 calc R
N2 N -0.30604(17) -0.8236(6) -0.4325(4) 0.0792(15) Uani 1 1 d .
H2A H -0.301778 -0.895585 -0.458858 0.095 Uiso 1 1 d GR
H2B H -0.283239 -0.778605 -0.432117 0.095 Uiso 1 1 d GR
C17 C -0.47636(18) -0.4738(6) -0.2878(3) 0.0606(14) Uani 1 1 d .
H17 H -0.468590 -0.449357 -0.238028 0.073 Uiso 1 1 calc R
C22 C -0.66688(14) -0.3257(4) -0.5338(3) 0.0395(9) Uani 1 1 d .
N4 N -0.87125(17) -0.3451(6) -0.6008(4) 0.0784(15) Uani 1 1 d .
H4A H -0.868965 -0.379222 -0.646268 0.094 Uiso 1 1 d GR
H4B H -0.890765 -0.384830 -0.576248 0.094 Uiso 1 1 d GR
C16 C -0.48474(13) -0.5220(4) -0.4249(3) 0.0390(9) Uani 1 1 d .
C35 C -0.74543(16) -0.5351(5) -0.7991(3) 0.0494(11) Uani 1 1 d .
H35 H -0.743539 -0.623888 -0.812736 0.059 Uiso 1 1 calc R
C23 C -0.65786(18) -0.1187(5) -0.6042(3) 0.0561(12) Uani 1 1 d .
H23 H -0.658339 -0.034654 -0.626051 0.067 Uiso 1 1 calc R
C14 C -0.49087(17) -0.8542(6) -0.6363(3) 0.0554(12) Uani 1 1 d .
H14 H -0.487764 -0.810702 -0.683348 0.066 Uiso 1 1 calc R
C5 C -0.40077(16) -0.7294(5) -0.5324(3) 0.0564(12) Uani 1 1 d .
H5 H -0.422435 -0.769718 -0.558612 0.068 Uiso 1 1 calc R
C24 C -0.63292(16) -0.2170(4) -0.6273(3) 0.0493(11) Uani 1 1 d .
H24 H -0.613744 -0.207150 -0.666824 0.059 Uiso 1 1 calc R
C34 C -0.78088(17) -0.4662(5) -0.8127(3) 0.0558(12) Uani 1 1 d .
H34 H -0.802878 -0.508575 -0.836671 0.067 Uiso 1 1 calc R
C28 C -0.80185(17) -0.4304(6) -0.5953(3) 0.0553(12) Uani 1 1 d .
H28 H -0.804731 -0.467485 -0.644223 0.066 Uiso 1 1 calc R
C33 C -0.78485(17) -0.3338(5) -0.7916(3) 0.0565(12) Uani 1 1 d .
C19 C -0.73634(16) -0.8469(5) -0.5778(3) 0.0537(11) Uani 1 1 d .
H19 H -0.756527 -0.911075 -0.570520 0.064 Uiso 1 1 calc R
C7 C -0.38551(18) -0.9815(6) -0.3175(3) 0.0580(13) Uani 1 1 d .
C31 C -0.71475(16) -0.3385(5) -0.7445(3) 0.0514(11) Uani 1 1 d .
H31 H -0.692353 -0.295816 -0.722063 0.062 Uiso 1 1 calc R
C8 C -0.40309(19) -0.8546(6) -0.3190(3) 0.0597(13) Uani 1 1 d .
H8 H -0.386507 -0.780974 -0.310365 0.072 Uiso 1 1 calc R
C10 C -0.46884(17) -0.9463(5) -0.3471(3) 0.0534(12) Uani 1 1 d .
C29 C -0.76543(16) -0.4450(5) -0.5568(3) 0.0509(11) Uani 1 1 d .
H29 H -0.743930 -0.491798 -0.579459 0.061 Uiso 1 1 calc R
C12 C -0.41066(19) -1.0884(5) -0.3346(3) 0.0595(13) Uani 1 1 d .
H12 H -0.399354 -1.172871 -0.336135 0.071 Uiso 1 1 calc R
C9 C -0.44400(18) -0.8378(5) -0.3328(3) 0.0560(13) Uani 1 1 d .
H9 H -0.455301 -0.753197 -0.332581 0.067 Uiso 1 1 calc R
C30 C -0.76039(14) -0.3902(4) -0.4839(3) 0.0433(9) Uani 1 1 d .
C2 C -0.33677(17) -0.6107(6) -0.4550(3) 0.0627(14) Uani 1 1 d .
H2 H -0.314959 -0.569958 -0.429516 0.075 Uiso 1 1 calc R
C4 C -0.40125(15) -0.5944(5) -0.5206(3) 0.0474(10) Uani 1 1 d .
C32 C -0.75082(18) -0.2706(5) -0.7582(4) 0.0603(13) Uani 1 1 d .
H32 H -0.752598 -0.181590 -0.745047 0.072 Uiso 1 1 calc R
C42 C -0.54078(19) -0.3188(5) -0.5712(5) 0.077(2) Uani 1 1 d .
H42A H -0.529407 -0.286925 -0.618980 0.116 Uiso 1 1 calc GR
H42B H -0.519635 -0.320702 -0.532437 0.116 Uiso 1 1 calc GR
H42C H -0.562598 -0.261037 -0.554875 0.116 Uiso 1 1 calc GR
C26 C -0.82957(17) -0.3089(5) -0.4881(3) 0.0573(13) Uani 1 1 d .
H26 H -0.851454 -0.266053 -0.464083 0.069 Uiso 1 1 calc R
C27 C -0.83491(16) -0.3612(5) -0.5631(3) 0.0545(12) Uani 1 1 d .
C1 C -0.33630(16) -0.7463(5) -0.4656(3) 0.0569(12) Uani 1 1 d .
C6 C -0.36886(19) -0.8039(6) -0.5062(4) 0.0651(14) Uani 1 1 d .
H6 H -0.368715 -0.894547 -0.515313 0.078 Uiso 1 1 calc R
N1 N -0.34493(17) -0.9995(6) -0.2966(4) 0.0758(15) Uani 1 1 d .
H1A H -0.336587 -1.076606 -0.311429 0.091 Uiso 1 1 d GR
H1B H -0.330087 -0.939756 -0.318907 0.091 Uiso 1 1 d GR
C20 C -0.71332(14) -0.7941(5) -0.5209(3) 0.0464(10) Uani 1 1 d .
H20 H -0.716229 -0.818642 -0.469371 0.056 Uiso 1 1 calc R
C38 C -0.61984(17) -0.8911(5) -0.4672(4) 0.0612(14) Uani 1 1 d .
H38A H -0.621162 -0.936631 -0.418568 0.092 Uiso 1 1 calc GR
H38B H -0.598006 -0.927746 -0.497948 0.092 Uiso 1 1 calc GR
H38C H -0.645557 -0.901124 -0.494003 0.092 Uiso 1 1 calc GR
O14 O -0.61498(18) -0.9797(6) -0.2550(4) 0.0995(17) Uani 1 1 d .
H14A H -0.590844 -0.957296 -0.260138 0.149 Uiso 1 1 calc GR
N3 N -0.82105(16) -0.2661(6) -0.8043(4) 0.0805(16) Uani 1 1 d .
H3A H -0.841707 -0.309836 -0.785906 0.097 Uiso 1 1 d GR
H3B H -0.819625 -0.190677 -0.780859 0.097 Uiso 1 1 d GR
C13 C -0.4797(2) -0.9808(6) -0.6261(4) 0.0701(17) Uani 1 1 d .
H13 H -0.467846 -1.034187 -0.663841 0.084 Uiso 1 1 calc R
O13 O -0.7000(3) -0.4730(9) -0.2217(4) 0.137(3) Uani 1 1 d .
H13A H -0.697729 -0.444154 -0.265798 0.205 Uiso 1 1 calc GR
C37 C -0.58890(19) -0.7809(5) -0.6564(4) 0.0692(17) Uani 1 1 d .
H37A H -0.605508 -0.826313 -0.618880 0.104 Uiso 1 1 calc GR
H37B H -0.564719 -0.832321 -0.667330 0.104 Uiso 1 1 calc GR
H37C H -0.604471 -0.768751 -0.703023 0.104 Uiso 1 1 calc GR
C3 C -0.36893(17) -0.5356(6) -0.4815(4) 0.0599(13) Uani 1 1 d .
H3 H -0.369027 -0.444737 -0.473173 0.072 Uiso 1 1 calc R
C11 C -0.4516(2) -1.0722(5) -0.3492(4) 0.0639(14) Uani 1 1 d .
H11 H -0.467984 -1.145212 -0.360432 0.077 Uiso 1 1 calc R
C41 C -0.5973(2) -0.4034(5) -0.3882(4) 0.0719(18) Uani 1 1 d .
H41A H -0.571441 -0.369757 -0.406507 0.108 Uiso 1 1 calc GR
H41B H -0.597612 -0.402329 -0.332735 0.108 Uiso 1 1 calc GR
H41C H -0.619316 -0.348944 -0.407463 0.108 Uiso 1 1 calc GR
C39 C -0.6176(3) -1.1172(10) -0.2550(7) 0.120(3) Uani 1 1 d .
H39A H -0.642596 -1.144028 -0.280239 0.181 Uiso 1 1 calc GR
H39B H -0.617633 -1.148970 -0.202691 0.181 Uiso 1 1 calc GR
H39C H -0.594382 -1.153493 -0.282099 0.181 Uiso 1 1 calc GR
C40 C -0.6644(4) -0.4545(18) -0.1835(8) 0.172(6) Uani 1 1 d .
H40A H -0.641829 -0.483192 -0.215105 0.259 Uiso 1 1 calc GR
H40B H -0.664810 -0.504800 -0.136383 0.259 Uiso 1 1 calc GR
H40C H -0.661260 -0.362302 -0.171559 0.259 Uiso 1 1 calc GR

loop_
_atom_site_aniso_label
_atom_site_aniso_U_11
_atom_site_aniso_U_22
_atom_site_aniso_U_33
_atom_site_aniso_U_23
_atom_site_aniso_U_13
_atom_site_aniso_U_12
Cu3 0.0347(3) 0.0357(3) 0.0355(3) -0.0034(2) -0.0018(2) -0.0029(2)
Cu2 0.0361(3) 0.0393(3) 0.0328(3) -0.0017(2) -0.0037(2) -0.0015(2)
Cu4 0.0384(3) 0.0355(3) 0.0352(3) -0.0026(2) -0.0021(3) 0.0013(2)
Cu1 0.0373(3) 0.0369(3) 0.0356(3) -0.0014(2) -0.0013(3) 0.0003(2)
S6 0.0373(5) 0.0491(5) 0.0337(5) -0.0054(4) -0.0009(4) 0.0004(4)
S8 0.0483(6) 0.0506(5) 0.0368(5) -0.0028(4) 0.0017(5) 0.0075(4)
S5 0.0491(7) 0.0526(6) 0.0517(6) -0.0068(5) -0.0073(5) -0.0142(5)
S2 0.0399(6) 0.0553(6) 0.0499(6) 0.0097(5) -0.0023(5) -0.0064(5)
S3 0.0522(7) 0.0484(6) 0.0669(8) 0.0187(6) 0.0018(6) 0.0036(5)
S7 0.0723(9) 0.0359(5) 0.0715(8) -0.0026(5) 0.0094(7) 0.0104(5)
S4 0.0560(8) 0.0660(7) 0.0558(7) -0.0148(6) -0.0141(6) -0.0162(6)
S1 0.0844(10) 0.0394(6) 0.0864(10) -0.0122(6) 0.0027(8) 0.0120(6)
O9 0.0404(16) 0.0392(15) 0.0491(17) -0.0123(12) -0.0087(14) 0.0002(12)
O10 0.0407(17) 0.0356(15) 0.068(2) -0.0044(14) -0.0149(15) -0.0043(12)
O7 0.067(2) 0.066(2) 0.0490(19) 0.0165(17) 0.0060(17) 0.0087(18)
O11 0.0449(17) 0.0320(14) 0.0559(18) -0.0027(12) -0.0110(13) 0.0002(11)
O6 0.059(2) 0.0568(19) 0.0429(17) -0.0194(14) -0.0045(15) 0.0093(15)
O12 0.0466(18) 0.0387(14) 0.061(2) -0.0149(14) -0.0124(16) 0.0059(13)
N5 0.041(2) 0.0469(19) 0.0442(19) -0.0082(16) -0.0089(17) 0.0042(15)
O4 0.052(2) 0.0507(19) 0.095(3) 0.0177(19) -0.002(2) -0.0111(16)
N8 0.044(2) 0.0453(18) 0.0362(18) -0.0064(15) -0.0055(16) 0.0014(15)
N10 0.0373(19) 0.0371(16) 0.0408(18) 0.0001(14) -0.0015(15) -0.0013(14)
O5 0.0425(18) 0.069(2) 0.0439(17) 0.0025(15) 0.0020(14) -0.0072(15)
O3 0.056(2) 0.095(3) 0.0423(19) 0.0115(18) 0.0003(16) -0.005(2)
O8 0.065(2) 0.074(2) 0.0458(18) -0.0238(17) -0.0020(17) 0.0119(18)
N11 0.041(2) 0.0407(18) 0.0378(18) -0.0016(14) 0.0002(15) 0.0057(14)
N6 0.042(2) 0.0385(18) 0.051(2) 0.0032(15) -0.0017(16) 0.0031(14)
N7 0.0337(19) 0.0477(18) 0.0385(18) -0.0022(14) -0.0048(15) -0.0075(15)
N12 0.042(2) 0.0393(18) 0.045(2) -0.0021(14) -0.0011(16) -0.0021(15)
N9 0.0364(19) 0.0407(17) 0.0333(17) -0.0044(14) -0.0043(14) -0.0052(14)
O2 0.070(3) 0.082(3) 0.060(2) 0.021(2) 0.012(2) 0.012(2)
C15 0.038(2) 0.0363(19) 0.056(3) -0.0088(18) -0.005(2) -0.0012(17)
C36 0.043(2) 0.050(2) 0.036(2) 0.0002(18) -0.0030(18) 0.0011(19)
C25 0.053(3) 0.048(2) 0.053(3) -0.0127(19) 0.009(2) 0.006(2)
O1 0.065(3) 0.051(2) 0.119(4) 0.025(2) -0.006(3) -0.0081(18)
C21 0.033(2) 0.0368(19) 0.039(2) -0.0054(16) -0.0022(17) 0.0018(15)
C18 0.053(3) 0.064(3) 0.039(2) -0.010(2) -0.002(2) 0.006(2)
N2 0.057(3) 0.091(4) 0.089(4) 0.008(3) -0.003(3) 0.019(3)
C17 0.064(3) 0.075(3) 0.042(3) -0.020(2) -0.011(2) 0.001(3)
C22 0.042(2) 0.0332(19) 0.043(2) -0.0038(16) -0.0050(19) 0.0028(16)
N4 0.055(3) 0.097(4) 0.082(4) -0.011(3) -0.011(3) 0.017(3)
C16 0.039(2) 0.0349(18) 0.043(2) -0.0046(17) -0.0111(19) 0.0006(16)
C35 0.049(3) 0.054(3) 0.045(2) -0.007(2) -0.005(2) -0.004(2)
C23 0.067(3) 0.038(2) 0.063(3) 0.004(2) -0.007(3) -0.003(2)
C14 0.054(3) 0.064(3) 0.048(3) -0.021(2) -0.004(2) 0.007(2)
C5 0.045(3) 0.065(3) 0.059(3) -0.013(2) -0.002(2) -0.002(2)
C24 0.058(3) 0.040(2) 0.050(3) 0.0030(19) -0.003(2) -0.008(2)
C34 0.047(3) 0.064(3) 0.056(3) 0.002(2) -0.008(2) -0.007(2)
C28 0.052(3) 0.069(3) 0.044(3) -0.005(2) 0.000(2) 0.011(2)
C33 0.051(3) 0.062(3) 0.057(3) 0.012(2) -0.003(2) 0.005(2)
C19 0.046(3) 0.053(3) 0.062(3) 0.002(2) -0.003(2) -0.011(2)
C7 0.062(3) 0.067(3) 0.045(3) 0.003(2) -0.002(2) 0.015(3)
C31 0.052(3) 0.047(2) 0.055(3) 0.001(2) -0.009(2) -0.003(2)
C8 0.067(4) 0.056(3) 0.056(3) 0.001(2) -0.005(3) 0.002(3)
C10 0.060(3) 0.045(2) 0.055(3) 0.013(2) -0.005(2) 0.006(2)
C29 0.047(3) 0.063(3) 0.043(2) -0.004(2) 0.006(2) 0.017(2)
C12 0.068(4) 0.048(3) 0.063(3) 0.005(2) -0.006(3) 0.017(2)
C9 0.068(4) 0.047(3) 0.053(3) 0.006(2) -0.005(2) 0.010(2)
C30 0.045(2) 0.045(2) 0.040(2) -0.0030(17) 0.0070(19) 0.0079(18)
C2 0.043(3) 0.079(4) 0.067(3) -0.011(3) -0.009(2) -0.002(2)
C4 0.042(3) 0.055(2) 0.046(2) -0.001(2) 0.001(2) -0.0038(19)
C32 0.061(3) 0.048(3) 0.072(3) 0.004(2) -0.006(3) 0.005(2)
C42 0.058(3) 0.038(3) 0.135(6) -0.008(3) -0.030(4) -0.005(2)
C26 0.047(3) 0.057(3) 0.068(3) -0.010(2) 0.013(2) 0.013(2)
C27 0.047(3) 0.055(3) 0.062(3) 0.004(2) -0.001(2) 0.009(2)
C1 0.048(3) 0.067(3) 0.056(3) 0.001(2) 0.004(2) 0.008(2)
C6 0.059(3) 0.058(3) 0.079(4) -0.005(3) 0.001(3) 0.007(3)
N1 0.063(3) 0.085(4) 0.079(4) -0.003(3) -0.009(3) 0.016(3)
C20 0.041(3) 0.046(2) 0.052(3) 0.0064(19) 0.000(2) -0.0021(18)
C38 0.054(3) 0.035(2) 0.094(4) -0.010(2) -0.015(3) 0.0000(19)
O14 0.084(4) 0.118(4) 0.096(4) -0.001(3) 0.020(3) 0.005(3)
N3 0.051(3) 0.070(3) 0.120(5) 0.016(3) -0.008(3) 0.005(2)
C13 0.069(4) 0.067(3) 0.075(4) -0.031(3) 0.000(3) 0.013(3)
O13 0.179(7) 0.144(6) 0.088(4) -0.001(4) -0.026(5) -0.038(5)
C37 0.061(3) 0.050(3) 0.096(4) -0.031(3) -0.024(3) 0.005(2)
C3 0.046(3) 0.060(3) 0.074(4) -0.009(3) -0.005(3) -0.006(2)
C11 0.068(4) 0.047(3) 0.077(4) 0.010(2) -0.010(3) 0.006(2)
C41 0.069(4) 0.045(3) 0.101(5) -0.032(3) -0.031(3) 0.009(2)
C39 0.118(8) 0.107(7) 0.137(9) -0.003(6) -0.003(7) 0.022(6)
C40 0.123(10) 0.278(19) 0.117(9) -0.047(10) -0.030(8) -0.021(11)

loop_
_atom_type_symbol
_atom_type_description
_atom_type_scat_dispersion_real
_atom_type_scat_dispersion_imag
_atom_type_scat_source
C C 0.0181 0.0091 'International Tables Vol C Tables 4.2.6.8 and 6.1.1.4'
H H 0.0000 0.0000 'International Tables Vol C Tables 4.2.6.8 and 6.1.1.4'
Cu Cu -1.9646 0.5888 'International Tables Vol C Tables 4.2.6.8 and 6.1.1.4'
N N 0.0311 0.0180 'International Tables Vol C Tables 4.2.6.8 and 6.1.1.4'
O O 0.0492 0.0322 'International Tables Vol C Tables 4.2.6.8 and 6.1.1.4'
S S 0.3331 0.5567 'International Tables Vol C Tables 4.2.6.8 and 6.1.1.4'

loop_
_geom_angle_atom_site_label_1
_geom_angle_atom_site_label_2
_geom_angle_atom_site_label_3
_geom_angle
O9 Cu3 Cu4 91.29(10)
O9 Cu3 O10 75.67(13)
O9 Cu3 N12 169.32(15)
O9 Cu3 N9 95.06(13)
O10 Cu3 Cu4 102.92(11)
O10 Cu3 N12 95.59(14)
O10 Cu3 N9 170.71(14)
N12 Cu3 Cu4 84.63(11)
N12 Cu3 N9 93.70(15)
N9 Cu3 Cu4 77.62(10)
O9 Cu2 Cu1 94.38(10)
O9 Cu2 N5 93.05(14)
O9 Cu2 N7 169.90(14)
O10 Cu2 Cu1 95.39(12)
O10 Cu2 O9 75.82(13)
O10 Cu2 N5 168.87(14)
O10 Cu2 N7 96.41(14)
N5 Cu2 Cu1 85.56(12)
N5 Cu2 N7 94.67(16)
N7 Cu2 Cu1 79.76(11)
O11 Cu4 Cu3 100.86(10)
O11 Cu4 N10 95.22(13)
O11 Cu4 N11 171.83(14)
O12 Cu4 Cu3 90.26(12)
O12 Cu4 O11 75.45(13)
O12 Cu4 N10 168.41(14)
O12 Cu4 N11 96.49(14)
N10 Cu4 Cu3 84.70(11)
N10 Cu4 N11 92.61(15)
N11 Cu4 Cu3 77.54(11)
O11 Cu1 Cu2 98.51(10)
O11 Cu1 O12 75.48(13)
O11 Cu1 N8 170.86(14)
O11 Cu1 N6 96.00(14)
O12 Cu1 Cu2 98.38(12)
O12 Cu1 N8 95.41(14)
O12 Cu1 N6 169.96(15)
N8 Cu1 Cu2 83.37(11)
N8 Cu1 N6 93.15(16)
N6 Cu1 Cu2 77.39(11)
O6 S6 O5 118.4(2)
O6 S6 N9 111.2(2)
O6 S6 C36 107.2(2)
O5 S6 N9 102.65(19)
O5 S6 C36 108.9(2)
N9 S6 C36 108.3(2)
O7 S8 N11 103.1(2)
O7 S8 C30 109.5(2)
O8 S8 O7 116.6(2)
O8 S8 N11 112.5(2)
O8 S8 C30 107.5(2)
N11 S8 C30 107.4(2)
C19 S5 C21 90.2(2)
O4 S2 N7 111.1(2)
O4 S2 C4 107.1(2)
O3 S2 O4 118.1(3)
O3 S2 N7 103.0(2)
O3 S2 C4 109.7(3)
N7 S2 C4 107.4(2)
N6 S3 C10 107.5(2)
O2 S3 N6 102.7(2)
O2 S3 C10 109.9(3)
O1 S3 N6 112.1(3)
O1 S3 O2 117.1(3)
O1 S3 C10 107.3(3)
C23 S7 C22 89.8(2)
C17 S4 C16 89.9(2)
C13 S1 C15 90.4(3)
Cu3 O9 Cu2 102.70(13)
C37 O9 Cu3 128.0(3)
C37 O9 Cu2 128.4(3)
Cu2 O10 Cu3 103.02(14)
C42 O10 Cu3 129.3(3)
C42 O10 Cu2 127.6(3)
Cu1 O11 Cu4 102.48(13)
C38 O11 Cu4 129.2(3)
C38 O11 Cu1 128.1(3)
Cu4 O12 Cu1 102.75(14)
C41 O12 Cu4 127.9(3)
C41 O12 Cu1 128.0(3)
C15 N5 Cu2 124.3(3)
C15 N5 C14 112.1(4)
C14 N5 Cu2 123.5(4)
C18 N8 Cu1 122.7(3)
C16 N8 Cu1 125.9(3)
C16 N8 C18 111.1(4)
C21 N10 Cu4 124.1(3)
C21 N10 C20 112.2(4)
C20 N10 Cu4 123.7(3)
S8 N11 Cu4 110.81(19)
C22 N11 Cu4 128.4(3)
C22 N11 S8 120.3(3)
S3 N6 Cu1 110.9(2)
C15 N6 Cu1 128.2(3)
C15 N6 S3 120.2(3)
S2 N7 Cu2 111.0(2)
C16 N7 Cu2 127.5(3)
C16 N7 S2 121.4(3)
C22 N12 Cu3 124.3(3)
C22 N12 C24 112.1(4)
C24 N12 Cu3 123.2(3)
S6 N9 Cu3 107.49(18)
C21 N9 Cu3 128.6(3)
C21 N9 S6 122.3(3)
N5 C15 S1 112.3(3)
N5 C15 N6 121.5(4)
N6 C15 S1 126.2(4)
C35 C36 S6 120.6(4)
C31 C36 S6 118.9(4)
C31 C36 C35 120.5(5)
C30 C25 H25 120.0
C26 C25 H25 120.0
C26 C25 C30 120.1(5)
N10 C21 S5 112.1(3)
N10 C21 N9 121.8(4)
N9 C21 S5 126.1(3)
N8 C18 H18 122.3
C17 C18 N8 115.5(5)
C17 C18 H18 122.3
H2A N2 H2B 107.8
C1 N2 H2A 111.6
C1 N2 H2B 108.2
S4 C17 H17 124.5
C18 C17 S4 111.0(4)
C18 C17 H17 124.5
N11 C22 S7 125.6(3)
N12 C22 S7 112.6(3)
N12 C22 N11 121.8(4)
H4A N4 H4B 109.0
C27 N4 H4A 108.4
C27 N4 H4B 110.2
N8 C16 S4 112.5(3)
N8 C16 N7 121.5(4)
N7 C16 S4 126.0(4)
C36 C35 H35 120.3
C34 C35 C36 119.5(5)
C34 C35 H35 120.3
S7 C23 H23 124.4
C24 C23 S7 111.2(4)
C24 C23 H23 124.4
N5 C14 H14 122.5
C13 C14 N5 115.0(5)
C13 C14 H14 122.5
C4 C5 H5 119.8
C6 C5 H5 119.8
C6 C5 C4 120.4(5)
N12 C24 H24 122.9
C23 C24 N12 114.3(5)
C23 C24 H24 122.9
C35 C34 H34 119.2
C35 C34 C33 121.5(5)
C33 C34 H34 119.2
C29 C28 H28 119.2
C29 C28 C27 121.6(5)
C27 C28 H28 119.2
C34 C33 C32 118.2(5)
N3 C33 C34 120.9(5)
N3 C33 C32 120.8(5)
S5 C19 H19 124.7
C20 C19 S5 110.6(4)
C20 C19 H19 124.7
C12 C7 C8 118.0(5)
N1 C7 C8 120.9(6)
N1 C7 C12 121.1(5)
C36 C31 H31 120.3
C32 C31 C36 119.3(5)
C32 C31 H31 120.3
C7 C8 H8 119.5
C9 C8 C7 120.9(5)
C9 C8 H8 119.5
C9 C10 S3 121.1(4)
C9 C10 C11 119.7(5)
C11 C10 S3 119.1(5)
C28 C29 H29 119.9
C28 C29 C30 120.2(4)
C30 C29 H29 119.9
C7 C12 H12 119.3
C11 C12 C7 121.4(5)
C11 C12 H12 119.3
C8 C9 C10 120.1(5)
C8 C9 H9 120.0
C10 C9 H9 120.0
C25 C30 S8 118.7(4)
C29 C30 S8 121.5(3)
C29 C30 C25 119.6(5)
C1 C2 H2 119.6
C3 C2 H2 119.6
C3 C2 C1 120.9(5)
C5 C4 S2 120.5(4)
C5 C4 C3 119.3(5)
C3 C4 S2 120.2(4)
C33 C32 H32 119.5
C31 C32 C33 121.0(5)
C31 C32 H32 119.5
O10 C42 H42A 109.5
O10 C42 H42B 109.5
O10 C42 H42C 109.5
H42A C42 H42B 109.5
H42A C42 H42C 109.5
H42B C42 H42C 109.5
C25 C26 H26 119.5
C25 C26 C27 121.1(5)
C27 C26 H26 119.5
N4 C27 C28 122.3(5)
N4 C27 C26 120.2(5)
C28 C27 C26 117.4(5)
N2 C1 C2 120.9(6)
N2 C1 C6 120.8(6)
C2 C1 C6 118.2(5)
C5 C6 C1 120.9(5)
C5 C6 H6 119.5
C1 C6 H6 119.5
C7 N1 H1A 109.9
C7 N1 H1B 108.9
H1A N1 H1B 108.9
N10 C20 H20 122.6
C19 C20 N10 114.9(4)
C19 C20 H20 122.6
O11 C38 H38A 109.5
O11 C38 H38B 109.5
O11 C38 H38C 109.5
H38A C38 H38B 109.5
H38A C38 H38C 109.5
H38B C38 H38C 109.5
C39 O14 H14A 109.5
C33 N3 H3A 110.4
C33 N3 H3B 108.5
H3A N3 H3B 108.7
S1 C13 H13 124.9
C14 C13 S1 110.2(4)
C14 C13 H13 124.9
C40 O13 H13A 109.5
O9 C37 H37A 109.5
O9 C37 H37B 109.5
O9 C37 H37C 109.5
H37A C37 H37B 109.5
H37A C37 H37C 109.5
H37B C37 H37C 109.5
C2 C3 C4 120.3(5)
C2 C3 H3 119.9
C4 C3 H3 119.9
C10 C11 H11 120.1
C12 C11 C10 119.8(6)
C12 C11 H11 120.1
O12 C41 H41A 109.5
O12 C41 H41B 109.5
O12 C41 H41C 109.5
H41A C41 H41B 109.5
H41A C41 H41C 109.5
H41B C41 H41C 109.5
O14 C39 H39A 109.5
O14 C39 H39B 109.5
O14 C39 H39C 109.5
H39A C39 H39B 109.5
H39A C39 H39C 109.5
H39B C39 H39C 109.5
O13 C40 H40A 109.5
O13 C40 H40B 109.5
O13 C40 H40C 109.5
H40A C40 H40B 109.5
H40A C40 H40C 109.5
H40B C40 H40C 109.5

loop_
_geom_bond_atom_site_label_1
_geom_bond_atom_site_label_2
_geom_bond_distance
Cu3 Cu4 2.9220(9)
Cu3 O9 1.913(3)
Cu3 O10 1.923(3)
Cu3 N12 1.973(4)
Cu3 N9 2.033(3)
Cu2 Cu1 2.9057(9)
Cu2 O9 1.924(3)
Cu2 O10 1.906(3)
Cu2 N5 1.957(4)
Cu2 N7 2.003(3)
Cu4 O11 1.936(3)
Cu4 O12 1.910(3)
Cu4 N10 1.977(4)
Cu4 N11 2.035(3)
Cu1 O11 1.913(3)
Cu1 O12 1.932(3)
Cu1 N8 1.963(4)
Cu1 N6 2.040(4)
S6 O6 1.439(3)
S6 O5 1.441(3)
S6 N9 1.624(4)
S6 C36 1.753(5)
S8 O7 1.444(4)
S8 O8 1.439(4)
S8 N11 1.615(4)
S8 C30 1.751(5)
S5 C21 1.746(4)
S5 C19 1.718(6)
S2 O4 1.442(4)
S2 O3 1.437(4)
S2 N7 1.623(4)
S2 C4 1.755(5)
S3 N6 1.611(4)
S3 O2 1.441(5)
S3 O1 1.438(4)
S3 C10 1.753(6)
S7 C22 1.743(4)
S7 C23 1.710(6)
S4 C17 1.719(6)
S4 C16 1.731(4)
S1 C15 1.737(4)
S1 C13 1.720(8)
O9 C37 1.406(6)
O10 C42 1.407(6)
O11 C38 1.405(5)
O12 C41 1.421(5)
N5 C15 1.317(6)
N5 C14 1.388(6)
N8 C18 1.392(6)
N8 C16 1.329(6)
N10 C21 1.326(6)
N10 C20 1.386(6)
N11 C22 1.364(6)
N6 C15 1.362(6)
N7 C16 1.360(6)
N12 C22 1.312(6)
N12 C24 1.393(6)
N9 C21 1.348(5)
C36 C35 1.392(7)
C36 C31 1.390(7)
C25 H25 0.9300
C25 C30 1.394(6)
C25 C26 1.367(8)
C18 H18 0.9300
C18 C17 1.314(8)
N2 H2A 0.8702
N2 H2B 0.8683
N2 C1 1.380(7)
C17 H17 0.9300
N4 H4A 0.8621
N4 H4B 0.8618
N4 C27 1.357(7)
C35 H35 0.9300
C35 C34 1.365(7)
C23 H23 0.9300
C23 C24 1.342(7)
C14 H14 0.9300
C14 C13 1.342(8)
C5 H5 0.9300
C5 C4 1.380(7)
C5 C6 1.358(8)
C24 H24 0.9300
C34 H34 0.9300
C34 C33 1.393(8)
C28 H28 0.9300
C28 C29 1.365(8)
C28 C27 1.397(7)
C33 C32 1.400(8)
C33 N3 1.377(7)
C19 H19 0.9300
C19 C20 1.346(7)
C7 C8 1.405(8)
C7 C12 1.385(8)
C7 N1 1.377(8)
C31 H31 0.9300
C31 C32 1.377(8)
C8 H8 0.9300
C8 C9 1.359(8)
C10 C9 1.383(8)
C10 C11 1.391(7)
C29 H29 0.9300
C29 C30 1.386(7)
C12 H12 0.9300
C12 C11 1.362(9)
C9 H9 0.9300
C2 H2 0.9300
C2 C1 1.382(8)
C2 C3 1.369(8)
C4 C3 1.382(7)
C32 H32 0.9300
C42 H42A 0.9600
C42 H42B 0.9600
C42 H42C 0.9600
C26 H26 0.9300
C26 C27 1.410(8)
C1 C6 1.395(9)
C6 H6 0.9300
N1 H1A 0.8635
N1 H1B 0.8631
C20 H20 0.9300
C38 H38A 0.9600
C38 H38B 0.9600
C38 H38C 0.9600
O14 H14A 0.8200
O14 C39 1.393(11)
N3 H3A 0.8636
N3 H3B 0.8643
C13 H13 0.9300
O13 H13A 0.8200
O13 C40 1.342(14)
C37 H37A 0.9600
C37 H37B 0.9600
C37 H37C 0.9600
C3 H3 0.9300
C11 H11 0.9300
C41 H41A 0.9600
C41 H41B 0.9600
C41 H41C 0.9600
C39 H39A 0.9600
C39 H39B 0.9600
C39 H39C 0.9600
C40 H40A 0.9600
C40 H40B 0.9600
C40 H40C 0.9600
